data_7055943
loop_
_publ_author_name
'Levason, William'
'Pugh, David'
'Reid, Gillian'

_publ_section_title
;
 Imidazolium-based ionic liquids with large weakly coordinating anions
;
_journal_issue 4
_journal_name_full 'New J. Chem.'
_journal_page_first 1677
_journal_paper_doi 10.1039/C6NJ03674K
_journal_volume 41
_journal_year 2017
_chemical_formula_moiety 'C7 H13 N2, Al C16 F36 O4'
_chemical_formula_sum 'C23 H13 Al F36 N2 O4'
_chemical_formula_weight 1092.33
_chemical_name_systematic
;
 ?
;
_space_group_IT_number 2
_symmetry_cell_setting triclinic
_symmetry_Int_Tables_number 2
_symmetry_space_group_name_Hall '-P 1'
_symmetry_space_group_name_H-M 'P -1'
_atom_sites_solution_hydrogens geom
_atom_sites_solution_primary direct
_atom_sites_solution_secondary difmap
_audit_creation_method SHELXL-97
_audit_update_record
;
2016-11-01 deposited with the CCDC.
2017-01-16 downloaded from the CCDC.
;
_cell_angle_alpha 88.23(2)
_cell_angle_beta 82.220(19)
_cell_angle_gamma 78.052(19)
_cell_formula_units_Z 2
_cell_length_a 9.544(5)
_cell_length_b 12.396(7)
_cell_length_c 15.641(9)
_cell_measurement_reflns_used 4570
_cell_measurement_temperature 100(2)
_cell_measurement_theta_max 27.5
_cell_measurement_theta_min 2.1
_cell_volume 1793.7(17)
_computing_cell_refinement
;
CrystalClear-SM Expert 2.0 r7 (Rigaku, 2011)
;
_computing_data_collection
;
CrystalClear-SM Expert 2.0 r7 (Rigaku, 2011)
;
_computing_data_reduction
;
CrystalClear-SM Expert 2.0 r7 (Rigaku, 2011)
;
_computing_molecular_graphics 'ORTEP-III (Farrugia, 1997)'
_computing_publication_material 'PLATON (Spek, 2003), WinGX (Farrugia, 1999) and enCIFer (Allen et al., 2004).'
_computing_structure_refinement 'SHELXL-2013 (Sheldrick, 2013)'
_computing_structure_solution 'SHELXS-97 (Sheldrick, 1997)'
_diffrn_ambient_temperature 100(2)
_diffrn_detector 'CCD plate'
_diffrn_detector_area_resol_mean 28.5714
_diffrn_detector_type 'Rigaku HG Saturn724+ (2x2 bin mode)'
_diffrn_measured_fraction_theta_full 0.991
_diffrn_measured_fraction_theta_max 0.870
_diffrn_measurement_device 'four-circle \k diffractometer'
_diffrn_measurement_device_type 'Rigaku AFC12 (Left)'
_diffrn_measurement_method 'profile data from \w-scans'
_diffrn_measurement_specimen_support 'MiTeGen micromount'
_diffrn_radiation_collimation 'Confocal mirrors, HF Varimax '
_diffrn_radiation_type MoK\a
_diffrn_radiation_wavelength 0.71075
_diffrn_reflns_av_R_equivalents 0.0354
_diffrn_reflns_av_sigmaI/netI 0.0713
_diffrn_reflns_limit_h_max 13
_diffrn_reflns_limit_h_min -13
_diffrn_reflns_limit_k_max 17
_diffrn_reflns_limit_k_min -14
_diffrn_reflns_limit_l_max 22
_diffrn_reflns_limit_l_min -22
_diffrn_reflns_number 19518
_diffrn_reflns_theta_full 27.50
_diffrn_reflns_theta_max 31.44
_diffrn_reflns_theta_min 2.41
_diffrn_source 'Rotating Anode'
_diffrn_source_current 55.0
_diffrn_source_power 2.475
_diffrn_source_voltage 45.0
_exptl_absorpt_coefficient_mu 0.282
_exptl_absorpt_correction_T_max 0.9944
_exptl_absorpt_correction_T_min 0.9833
_exptl_absorpt_correction_type multi-scan
_exptl_absorpt_process_details 'CrystalClear-SM Expert 2.0 r11 (Rigaku, 2011)'
_exptl_crystal_colour colourless
_exptl_crystal_density_diffrn 2.023
_exptl_crystal_density_method 'not measured'
_exptl_crystal_description platelet
_exptl_crystal_F_000 1068
_exptl_crystal_size_max 0.06
_exptl_crystal_size_mid 0.04
_exptl_crystal_size_min 0.02
_refine_diff_density_max 0.596
_refine_diff_density_min -0.349
_refine_diff_density_rms 0.070
_refine_ls_extinction_method none
_refine_ls_goodness_of_fit_ref 1.155
_refine_ls_hydrogen_treatment constr
_refine_ls_matrix_type full
_refine_ls_number_parameters 677
_refine_ls_number_reflns 10319
_refine_ls_number_restraints 0
_refine_ls_restrained_S_all 1.155
_refine_ls_R_factor_all 0.1015
_refine_ls_R_factor_gt 0.0685
_refine_ls_shift/su_max 0.007
_refine_ls_shift/su_mean 0.001
_refine_ls_structure_factor_coef Fsqd
_refine_ls_weighting_details 'calc w=1/[\s^2^(Fo^2^)+(0.0447P)^2^+0.0000P] where P=(Fo^2^+2Fc^2^)/3'
_refine_ls_weighting_scheme calc
_refine_ls_wR_factor_gt 0.1262
_refine_ls_wR_factor_ref 0.1426
_reflns_number_gt 7409
_reflns_number_total 10319
_reflns_threshold_expression I>2\s(I)
_cod_data_source_file c6nj03674k2.cif
_cod_data_source_block edmim_aluminate
_cod_depositor_comments
;
The following automatic conversions were performed:

'_symmetry_cell_setting' value 'Triclinic' changed to 'triclinic'
according to
/usr/data/users/saulius/crontab/automatic-downloads/rss-feeds/RSC/lib/dictionaries/cif_core.dic
dictionary named 'cif_core.dic' version 2.4.2 from 2011-04-26.

Automatic conversion script
Id: cif_fix_values 4268 2015-11-12 08:31:59Z antanas 

 Adding full bibliography for 7055936--7055943.cif.
;
_cod_original_cell_volume 1793.6(16)
_cod_original_sg_symbol_H-M P-1
_cod_database_code 7055943

loop_
_symmetry_equiv_pos_as_xyz
'x, y, z'
'-x, -y, -z'

loop_
_atom_site_label
_atom_site_type_symbol
_atom_site_fract_x
_atom_site_fract_y
_atom_site_fract_z
_atom_site_U_iso_or_equiv
_atom_site_adp_type
_atom_site_occupancy
_atom_site_symmetry_multiplicity
_atom_site_calc_flag
_atom_site_refinement_flags
_atom_site_disorder_assembly
_atom_site_disorder_group
C1 C 0.7452(3) 0.7376(2) 0.10401(16) 0.0205(5) Uani 1 1 d . . .
C2 C 0.6792(3) 0.6813(3) 0.03735(19) 0.0335(7) Uani 1 1 d . . .
C3 C 0.9083(3) 0.6843(3) 0.10161(19) 0.0325(7) Uani 1 1 d . . .
C4 C 0.7309(3) 0.8624(2) 0.08074(19) 0.0309(7) Uani 1 1 d . . .
C5 C 0.6649(3) 0.7355(2) 0.41563(16) 0.0215(5) Uani 1 1 d . . .
C6 C 0.7724(3) 0.6225(2) 0.42180(17) 0.0258(6) Uani 1 1 d . . .
C7 C 0.5769(3) 0.7661(2) 0.50635(17) 0.0253(6) Uani 1 1 d . . .
C8 C 0.7521(3) 0.8264(2) 0.38597(17) 0.0250(6) Uani 1 1 d . . .
C9 C 0.3075(3) 0.9559(2) 0.25521(17) 0.0229(5) Uani 1 1 d . . .
C10 C 0.3392(4) 1.0712(3) 0.2280(2) 0.0374(8) Uani 1 1 d . . .
C11 C 0.2424(3) 0.9591(3) 0.3514(2) 0.0337(7) Uani 1 1 d . . .
C12 C 0.1983(3) 0.9268(3) 0.1994(2) 0.0365(7) Uani 1 1 d . . .
C13 C 0.3730(3) 0.5599(2) 0.25292(17) 0.0205(5) Uani 1 1 d . . .
C14 C 0.3369(3) 0.5228(2) 0.16546(18) 0.0245(6) Uani 1 1 d . . .
C15 C 0.2368(3) 0.5695(2) 0.32177(18) 0.0258(6) Uani 1 1 d . . .
C16 C 0.4984(3) 0.4719(2) 0.28304(19) 0.0268(6) Uani 1 1 d . . .
O1 O 0.68078(19) 0.72455(14) 0.18555(11) 0.0199(4) Uani 1 1 d . . .
O2 O 0.57091(19) 0.72558(15) 0.36013(11) 0.0213(4) Uani 1 1 d . . .
O3 O 0.43467(19) 0.88194(14) 0.24177(11) 0.0223(4) Uani 1 1 d . . .
O4 O 0.40898(19) 0.66005(14) 0.24184(11) 0.0215(4) Uani 1 1 d . . .
F1 F 0.53570(19) 0.70286(16) 0.05357(11) 0.0375(4) Uani 1 1 d . . .
F2 F 0.7248(2) 0.57007(15) 0.04192(12) 0.0428(5) Uani 1 1 d . . .
F3 F 0.7156(2) 0.71350(16) -0.04377(10) 0.0424(5) Uani 1 1 d . . .
F4 F 0.97492(19) 0.66377(15) 0.01990(11) 0.0408(5) Uani 1 1 d . . .
F5 F 0.92584(18) 0.58841(14) 0.14306(11) 0.0365(4) Uani 1 1 d . . .
F6 F 0.97633(19) 0.75161(17) 0.13832(12) 0.0441(5) Uani 1 1 d . . .
F7 F 0.8304(2) 0.87940(14) 0.01453(11) 0.0394(5) Uani 1 1 d . . .
F8 F 0.7475(2) 0.91976(14) 0.14759(11) 0.0397(5) Uani 1 1 d . . .
F9 F 0.5992(2) 0.90356(15) 0.05783(12) 0.0439(5) Uani 1 1 d . . .
F10 F 0.82005(18) 0.58021(14) 0.34356(10) 0.0319(4) Uani 1 1 d . . .
F11 F 0.70713(19) 0.55001(13) 0.46781(10) 0.0322(4) Uani 1 1 d . . .
F12 F 0.88809(18) 0.63198(14) 0.45903(11) 0.0356(4) Uani 1 1 d . . .
F13 F 0.47464(18) 0.70684(14) 0.52388(10) 0.0319(4) Uani 1 1 d . . .
F14 F 0.66009(19) 0.74800(14) 0.56960(10) 0.0333(4) Uani 1 1 d . . .
F15 F 0.51147(18) 0.87232(13) 0.50854(10) 0.0312(4) Uani 1 1 d . . .
F16 F 0.66533(19) 0.91517(13) 0.35844(11) 0.0343(4) Uani 1 1 d . . .
F17 F 0.85582(18) 0.79175(15) 0.32135(10) 0.0337(4) Uani 1 1 d . . .
F18 F 0.81519(19) 0.85907(15) 0.44974(11) 0.0350(4) Uani 1 1 d . . .
F19 F 0.3619(2) 1.07950(17) 0.14207(14) 0.0593(6) Uani 1 1 d . . .
F20 F 0.4568(2) 1.08770(15) 0.25782(15) 0.0532(6) Uani 1 1 d . . .
F21 F 0.2305(2) 1.15389(14) 0.25682(14) 0.0491(5) Uani 1 1 d . . .
F22 F 0.2479(2) 0.85849(15) 0.38363(12) 0.0439(5) Uani 1 1 d . . .
F23 F 0.1041(2) 1.01333(16) 0.36404(12) 0.0469(5) Uani 1 1 d . . .
F24 F 0.3159(2) 1.00964(16) 0.39860(12) 0.0491(5) Uani 1 1 d . . .
F25 F 0.1362(2) 0.84696(16) 0.23709(15) 0.0519(5) Uani 1 1 d . . .
F26 F 0.0919(2) 1.01347(17) 0.18758(13) 0.0485(5) Uani 1 1 d . . .
F27 F 0.2626(2) 0.89102(19) 0.12199(13) 0.0561(6) Uani 1 1 d . . .
F28 F 0.45748(18) 0.48399(14) 0.11208(10) 0.0334(4) Uani 1 1 d . . .
F29 F 0.26191(18) 0.60704(14) 0.12562(10) 0.0319(4) Uani 1 1 d . . .
F30 F 0.2598(2) 0.44364(15) 0.17622(11) 0.0380(4) Uani 1 1 d . . .
F31 F 0.21249(19) 0.47039(14) 0.34981(11) 0.0333(4) Uani 1 1 d . . .
F32 F 0.11936(17) 0.62250(15) 0.28952(11) 0.0357(4) Uani 1 1 d . . .
F33 F 0.2507(2) 0.62549(14) 0.39025(10) 0.0353(4) Uani 1 1 d . . .
F34 F 0.5074(2) 0.48384(14) 0.36667(11) 0.0350(4) Uani 1 1 d . . .
F35 F 0.62482(18) 0.48297(14) 0.23899(12) 0.0361(4) Uani 1 1 d . . .
F36 F 0.48330(19) 0.36847(13) 0.27192(12) 0.0365(4) Uani 1 1 d . . .
Al1 Al 0.52305(8) 0.74707(6) 0.25720(5) 0.01650(16) Uani 1 1 d . . .
C17A C 0.8932(5) 0.2581(4) 0.2550(3) 0.0243(11) Uani 0.650(7) 1 d P A 1
C18A C 0.7699(6) 0.1237(5) 0.2704(4) 0.0260(12) Uani 0.650(7) 1 d P A 1
H18A H 0.7196 0.0690 0.2572 0.031 Uiso 0.650(7) 1 calc PR A 1
C19A C 0.7925(6) 0.1505(5) 0.3490(4) 0.0272(12) Uani 0.650(7) 1 d P A 1
H19A H 0.7614 0.1177 0.4019 0.033 Uiso 0.650(7) 1 calc PR A 1
C20A C 0.8461(12) 0.1749(6) 0.1192(8) 0.0225(12) Uani 0.650(7) 1 d P A 1
H20A H 0.8448 0.0973 0.1067 0.027 Uiso 0.650(7) 1 calc PR A 1
H20B H 0.9381 0.1917 0.0904 0.027 Uiso 0.650(7) 1 calc PR A 1
C21A C 0.7088(16) 0.2577(10) 0.0833(12) 0.042(3) Uani 0.650(7) 1 d P A 1
H21A H 0.6188 0.2484 0.1183 0.063 Uiso 0.650(7) 1 calc PR A 1
H21B H 0.7060 0.2399 0.0230 0.063 Uiso 0.650(7) 1 calc PR A 1
H21C H 0.7197 0.3342 0.0871 0.063 Uiso 0.650(7) 1 calc PR A 1
C22A C 0.9711(7) 0.3430(5) 0.2163(4) 0.0317(16) Uani 0.650(7) 1 d P A 1
H22A H 1.0586 0.3074 0.1793 0.048 Uiso 0.650(7) 1 calc PR A 1
H22B H 0.9978 0.3836 0.2623 0.048 Uiso 0.650(7) 1 calc PR A 1
H22C H 0.9086 0.3942 0.1818 0.048 Uiso 0.650(7) 1 calc PR A 1
C23A C 0.918(2) 0.2859(14) 0.4115(10) 0.044(4) Uani 0.650(7) 1 d P A 1
H23A H 1.0237 0.2737 0.4033 0.065 Uiso 0.650(7) 1 calc PR A 1
H23B H 0.8850 0.2524 0.4661 0.065 Uiso 0.650(7) 1 calc PR A 1
H23C H 0.8772 0.3653 0.4127 0.065 Uiso 0.650(7) 1 calc PR A 1
N1A N 0.8341(4) 0.1910(4) 0.2121(2) 0.0228(10) Uani 0.650(7) 1 d P A 1
N2A N 0.8694(5) 0.2348(4) 0.3392(3) 0.0274(10) Uani 0.650(7) 1 d P A 1
C17B C 0.8472(10) 0.2161(8) 0.2773(6) 0.026(2) Uani 0.350(7) 1 d P A 2
C18B C 0.9482(14) 0.3252(10) 0.1810(8) 0.030(3) Uani 0.350(7) 1 d P A 2
H18B H 0.9779 0.3585 0.1280 0.036 Uiso 0.350(7) 1 calc PR A 2
C19B C 0.9668(12) 0.3517(10) 0.2624(7) 0.029(2) Uani 0.350(7) 1 d P A 2
H19B H 1.0157 0.4067 0.2766 0.035 Uiso 0.350(7) 1 calc PR A 2
C20B C 0.825(2) 0.2006(13) 0.1162(16) 0.0225(12) Uani 0.350(7) 1 d P A 2
H20C H 0.8934 0.2181 0.0669 0.027 Uiso 0.350(7) 1 calc PR A 2
H20D H 0.8443 0.1191 0.1205 0.027 Uiso 0.350(7) 1 calc PR A 2
C21B C 0.705(4) 0.226(2) 0.092(2) 0.051(6) Uani 0.350(7) 1 d P A 2
H21D H 0.6352 0.1943 0.1308 0.076 Uiso 0.350(7) 1 calc PR A 2
H21E H 0.7105 0.1981 0.0332 0.076 Uiso 0.350(7) 1 calc PR A 2
H21F H 0.6744 0.3067 0.0915 0.076 Uiso 0.350(7) 1 calc PR A 2
C22B C 0.7731(12) 0.1284(10) 0.3134(7) 0.030(3) Uani 0.350(7) 1 d P A 2
H22D H 0.7993 0.1084 0.3711 0.044 Uiso 0.350(7) 1 calc PR A 2
H22E H 0.8025 0.0636 0.2758 0.044 Uiso 0.350(7) 1 calc PR A 2
H22F H 0.6684 0.1550 0.3172 0.044 Uiso 0.350(7) 1 calc PR A 2
C23B C 0.895(5) 0.289(2) 0.412(2) 0.046(7) Uani 0.350(7) 1 d P A 2
H23D H 0.7942 0.3034 0.4388 0.070 Uiso 0.350(7) 1 calc PR A 2
H23E H 0.9407 0.3491 0.4277 0.070 Uiso 0.350(7) 1 calc PR A 2
H23F H 0.9467 0.2191 0.4338 0.070 Uiso 0.350(7) 1 calc PR A 2
N1B N 0.8755(8) 0.2381(6) 0.1940(5) 0.0236(18) Uani 0.350(7) 1 d P A 2
N2B N 0.9022(8) 0.2847(7) 0.3204(5) 0.0241(18) Uani 0.350(7) 1 d P A 2

loop_
_atom_site_aniso_label
_atom_site_aniso_U_11
_atom_site_aniso_U_22
_atom_site_aniso_U_33
_atom_site_aniso_U_23
_atom_site_aniso_U_13
_atom_site_aniso_U_12
C1 0.0201(13) 0.0236(13) 0.0172(12) -0.0019(10) 0.0005(10) -0.0047(10)
C2 0.0319(17) 0.0431(19) 0.0271(16) -0.0012(13) -0.0006(13) -0.0130(14)
C3 0.0269(16) 0.0383(17) 0.0289(16) 0.0043(13) 0.0041(12) -0.0047(13)
C4 0.0332(17) 0.0301(16) 0.0280(16) 0.0014(12) 0.0009(12) -0.0071(13)
C5 0.0217(13) 0.0247(14) 0.0182(13) -0.0012(10) -0.0026(10) -0.0049(11)
C6 0.0250(14) 0.0306(15) 0.0217(14) -0.0026(11) -0.0066(11) -0.0027(12)
C7 0.0300(15) 0.0272(14) 0.0195(13) 0.0005(11) -0.0054(11) -0.0067(12)
C8 0.0258(14) 0.0299(15) 0.0204(13) -0.0016(11) -0.0049(11) -0.0071(12)
C9 0.0185(13) 0.0196(13) 0.0291(15) -0.0025(11) -0.0059(11) 0.0017(10)
C10 0.0321(17) 0.0239(15) 0.052(2) 0.0024(14) -0.0044(15) 0.0033(13)
C11 0.0300(16) 0.0277(16) 0.0391(18) -0.0069(13) -0.0034(13) 0.0045(13)
C12 0.0266(16) 0.0403(19) 0.0412(19) -0.0112(15) -0.0152(13) 0.0047(14)
C13 0.0190(12) 0.0190(12) 0.0246(13) 0.0003(10) -0.0021(10) -0.0069(10)
C14 0.0221(13) 0.0255(14) 0.0273(14) -0.0052(11) -0.0029(11) -0.0080(11)
C15 0.0259(14) 0.0270(14) 0.0254(14) 0.0002(11) -0.0019(11) -0.0084(12)
C16 0.0264(15) 0.0204(14) 0.0346(16) 0.0031(11) -0.0043(12) -0.0076(11)
O1 0.0173(9) 0.0255(10) 0.0161(9) 0.0003(7) 0.0003(7) -0.0044(7)
O2 0.0198(9) 0.0265(10) 0.0184(9) 0.0005(7) -0.0043(7) -0.0057(8)
O3 0.0174(9) 0.0199(9) 0.0283(10) -0.0006(8) -0.0033(7) -0.0006(7)
O4 0.0205(9) 0.0200(9) 0.0257(10) 0.0018(7) -0.0056(7) -0.0067(7)
F1 0.0258(9) 0.0584(12) 0.0322(10) -0.0002(8) -0.0099(7) -0.0136(9)
F2 0.0540(13) 0.0333(10) 0.0434(11) -0.0123(8) 0.0020(9) -0.0177(9)
F3 0.0565(13) 0.0573(12) 0.0169(8) -0.0027(8) -0.0031(8) -0.0204(10)
F4 0.0305(10) 0.0474(11) 0.0345(10) 0.0041(8) 0.0146(8) 0.0026(8)
F5 0.0260(9) 0.0349(10) 0.0417(11) 0.0125(8) 0.0026(8) 0.0029(7)
F6 0.0280(10) 0.0626(13) 0.0479(12) -0.0061(10) -0.0069(8) -0.0212(9)
F7 0.0446(11) 0.0361(10) 0.0352(10) 0.0095(8) 0.0091(8) -0.0136(9)
F8 0.0568(13) 0.0267(9) 0.0371(10) -0.0063(8) 0.0007(9) -0.0157(9)
F9 0.0372(11) 0.0425(11) 0.0405(11) 0.0152(9) 0.0014(8) 0.0117(9)
F10 0.0308(9) 0.0339(9) 0.0269(9) -0.0107(7) -0.0030(7) 0.0035(8)
F11 0.0399(10) 0.0256(9) 0.0313(9) 0.0053(7) -0.0106(8) -0.0042(8)
F12 0.0275(9) 0.0406(10) 0.0393(10) -0.0044(8) -0.0177(8) 0.0008(8)
F13 0.0346(10) 0.0356(10) 0.0245(9) 0.0006(7) 0.0055(7) -0.0113(8)
F14 0.0429(11) 0.0395(10) 0.0176(8) -0.0017(7) -0.0097(7) -0.0048(8)
F15 0.0341(10) 0.0260(9) 0.0292(9) -0.0069(7) 0.0009(7) 0.0012(7)
F16 0.0345(10) 0.0281(9) 0.0430(11) 0.0107(8) -0.0089(8) -0.0116(8)
F17 0.0259(9) 0.0498(11) 0.0271(9) -0.0037(8) 0.0030(7) -0.0152(8)
F18 0.0383(11) 0.0424(10) 0.0312(9) -0.0042(8) -0.0119(8) -0.0191(8)
F19 0.0639(15) 0.0459(12) 0.0563(14) 0.0254(10) 0.0016(11) 0.0056(11)
F20 0.0355(11) 0.0253(10) 0.1018(18) 0.0003(10) -0.0156(11) -0.0090(8)
F21 0.0397(12) 0.0224(9) 0.0789(15) -0.0018(9) -0.0084(10) 0.0083(8)
F22 0.0411(11) 0.0404(11) 0.0399(11) 0.0082(9) 0.0100(9) 0.0042(9)
F23 0.0292(10) 0.0508(12) 0.0488(12) -0.0055(9) 0.0056(9) 0.0130(9)
F24 0.0535(13) 0.0509(13) 0.0408(11) -0.0206(9) -0.0177(9) 0.0043(10)
F25 0.0293(11) 0.0430(12) 0.0880(16) -0.0138(11) -0.0164(10) -0.0102(9)
F26 0.0316(11) 0.0516(12) 0.0578(13) -0.0084(10) -0.0235(9) 0.0146(9)
F27 0.0441(12) 0.0774(16) 0.0415(12) -0.0269(11) -0.0216(9) 0.0141(11)
F28 0.0337(10) 0.0355(10) 0.0284(9) -0.0094(7) 0.0054(7) -0.0057(8)
F29 0.0287(9) 0.0409(10) 0.0288(9) -0.0006(8) -0.0117(7) -0.0080(8)
F30 0.0432(11) 0.0426(11) 0.0371(10) -0.0080(8) -0.0046(8) -0.0287(9)
F31 0.0333(10) 0.0326(9) 0.0353(10) 0.0042(7) 0.0033(8) -0.0157(8)
F32 0.0172(8) 0.0447(11) 0.0412(11) 0.0035(8) 0.0021(7) -0.0019(7)
F33 0.0450(11) 0.0361(10) 0.0244(9) -0.0069(7) 0.0052(8) -0.0130(8)
F34 0.0417(11) 0.0324(10) 0.0348(10) 0.0103(8) -0.0177(8) -0.0095(8)
F35 0.0188(8) 0.0332(10) 0.0535(11) 0.0077(8) -0.0004(8) -0.0029(7)
F36 0.0381(11) 0.0207(9) 0.0498(11) 0.0003(8) -0.0025(8) -0.0065(8)
Al1 0.0151(4) 0.0179(4) 0.0165(4) -0.0012(3) -0.0023(3) -0.0033(3)
C17A 0.016(2) 0.027(3) 0.027(3) -0.004(2) -0.0006(18) -0.0002(19)
C18A 0.022(2) 0.024(2) 0.031(3) 0.000(3) -0.002(2) -0.0031(18)
C19A 0.021(3) 0.028(3) 0.029(3) 0.005(2) 0.002(2) 0.001(2)
C20A 0.026(4) 0.007(4) 0.0293(18) 0.001(3) -0.009(2) 0.010(3)
C21A 0.038(4) 0.044(7) 0.033(5) -0.001(5) -0.008(3) 0.018(4)
C22A 0.028(3) 0.026(3) 0.042(5) 0.009(4) -0.003(4) -0.010(2)
C23A 0.047(5) 0.053(8) 0.029(5) -0.018(5) -0.014(4) 0.003(5)
N1A 0.021(2) 0.023(2) 0.024(2) -0.0027(16) -0.0007(15) -0.0039(16)
N2A 0.025(2) 0.028(2) 0.029(2) -0.0044(19) -0.0027(17) -0.0043(18)
C17B 0.019(4) 0.025(5) 0.034(6) 0.003(4) 0.001(4) -0.004(4)
C18B 0.032(6) 0.018(5) 0.035(7) -0.002(5) 0.005(5) 0.003(4)
C19B 0.024(5) 0.031(5) 0.035(6) -0.005(5) 0.003(5) -0.017(4)
C20B 0.026(4) 0.007(4) 0.0293(18) 0.001(3) -0.009(2) 0.010(3)
C21B 0.081(12) 0.038(12) 0.026(8) 0.003(8) -0.025(7) 0.014(9)
C22B 0.024(5) 0.044(7) 0.029(7) 0.007(7) -0.006(6) -0.025(5)
C23B 0.064(16) 0.026(11) 0.060(15) 0.003(9) -0.031(10) -0.019(10)
N1B 0.024(4) 0.020(4) 0.030(4) 0.001(3) -0.007(3) -0.010(3)
N2B 0.018(4) 0.027(4) 0.026(4) 0.000(3) -0.003(3) -0.002(3)

loop_
_atom_type_symbol
_atom_type_description
_atom_type_scat_dispersion_real
_atom_type_scat_dispersion_imag
_atom_type_scat_source
C C 0.0033 0.0016 'International Tables Vol C Tables 4.2.6.8 and 6.1.1.4'
H H 0.0000 0.0000 'International Tables Vol C Tables 4.2.6.8 and 6.1.1.4'
N N 0.0061 0.0033 'International Tables Vol C Tables 4.2.6.8 and 6.1.1.4'
O O 0.0106 0.0060 'International Tables Vol C Tables 4.2.6.8 and 6.1.1.4'
F F 0.0171 0.0103 'International Tables Vol C Tables 4.2.6.8 and 6.1.1.4'
Al Al 0.0645 0.0514 'International Tables Vol C Tables 4.2.6.8 and 6.1.1.4'

loop_
_geom_angle_atom_site_label_1
_geom_angle_atom_site_label_2
_geom_angle_atom_site_label_3
_geom_angle
O1 C1 C2 111.4(2)
O1 C1 C3 107.0(2)
C2 C1 C3 109.8(2)
O1 C1 C4 110.8(2)
C2 C1 C4 109.1(2)
C3 C1 C4 108.6(2)
F1 C2 F3 107.8(3)
F1 C2 F2 107.4(2)
F3 C2 F2 108.2(2)
F1 C2 C1 110.9(2)
F3 C2 C1 112.6(2)
F2 C2 C1 109.7(3)
F5 C3 F6 108.9(3)
F5 C3 F4 106.7(2)
F6 C3 F4 107.9(2)
F5 C3 C1 111.0(2)
F6 C3 C1 110.2(2)
F4 C3 C1 112.0(2)
F8 C4 F9 108.1(2)
F8 C4 F7 107.5(2)
F9 C4 F7 107.9(2)
F8 C4 C1 111.0(2)
F9 C4 C1 110.0(2)
F7 C4 C1 112.1(2)
O2 C5 C8 111.7(2)
O2 C5 C7 108.3(2)
C8 C5 C7 109.2(2)
O2 C5 C6 109.1(2)
C8 C5 C6 109.2(2)
C7 C5 C6 109.3(2)
F10 C6 F11 107.7(2)
F10 C6 F12 107.6(2)
F11 C6 F12 107.8(2)
F10 C6 C5 110.5(2)
F11 C6 C5 110.7(2)
F12 C6 C5 112.4(2)
F13 C7 F15 107.5(2)
F13 C7 F14 107.6(2)
F15 C7 F14 108.1(2)
F13 C7 C5 110.6(2)
F15 C7 C5 110.5(2)
F14 C7 C5 112.4(2)
F17 C8 F16 107.5(2)
F17 C8 F18 107.3(2)
F16 C8 F18 107.3(2)
F17 C8 C5 111.5(2)
F16 C8 C5 110.3(2)
F18 C8 C5 112.7(2)
O3 C9 C11 111.2(2)
O3 C9 C12 110.4(2)
C11 C9 C12 109.5(2)
O3 C9 C10 107.3(2)
C11 C9 C10 109.2(2)
C12 C9 C10 109.4(2)
F20 C10 F19 107.3(3)
F20 C10 F21 107.4(3)
F19 C10 F21 107.6(3)
F20 C10 C9 111.3(3)
F19 C10 C9 110.5(3)
F21 C10 C9 112.6(3)
F22 C11 F24 106.8(3)
F22 C11 F23 107.9(3)
F24 C11 F23 107.0(2)
F22 C11 C9 111.5(2)
F24 C11 C9 110.9(3)
F23 C11 C9 112.5(3)
F27 C12 F25 107.5(3)
F27 C12 F26 107.3(3)
F25 C12 F26 107.3(3)
F27 C12 C9 111.4(3)
F25 C12 C9 110.5(3)
F26 C12 C9 112.5(3)
O4 C13 C16 111.7(2)
O4 C13 C15 109.1(2)
C16 C13 C15 109.2(2)
O4 C13 C14 108.7(2)
C16 C13 C14 109.1(2)
C15 C13 C14 109.1(2)
F29 C14 F28 107.0(2)
F29 C14 F30 107.9(2)
F28 C14 F30 107.7(2)
F29 C14 C13 110.9(2)
F28 C14 C13 111.1(2)
F30 C14 C13 112.0(2)
F33 C15 F32 107.7(2)
F33 C15 F31 107.5(2)
F32 C15 F31 107.5(2)
F33 C15 C13 110.8(2)
F32 C15 C13 110.7(2)
F31 C15 C13 112.5(2)
F35 C16 F34 107.2(2)
F35 C16 F36 107.7(2)
F34 C16 F36 107.5(2)
F35 C16 C13 110.3(2)
F34 C16 C13 111.1(2)
F36 C16 C13 112.9(2)
C1 O1 Al1 147.27(17)
C5 O2 Al1 147.85(17)
C9 O3 Al1 145.72(17)
C13 O4 Al1 149.56(17)
O4 Al1 O1 113.42(10)
O4 Al1 O2 108.39(9)
O1 Al1 O2 107.46(10)
O4 Al1 O3 108.64(10)
O1 Al1 O3 106.92(9)
O2 Al1 O3 112.08(10)
N1A C17A N2A 107.9(6)
N1A C17A C22A 126.1(5)
N2A C17A C22A 125.9(5)
C19A C18A N1A 106.7(5)
C19A C18A H18A 126.6
N1A C18A H18A 126.6
C18A C19A N2A 107.9(5)
C18A C19A H19A 126.1
N2A C19A H19A 126.1
N1A C20A C21A 108.1(9)
N1A C20A H20A 110.1
C21A C20A H20A 110.1
N1A C20A H20B 110.1
C21A C20A H20B 110.1
H20A C20A H20B 108.4
C17A N1A C18A 109.3(5)
C17A N1A C20A 128.8(7)
C18A N1A C20A 121.5(6)
C17A N2A C19A 108.2(5)
C17A N2A C23A 127.4(9)
C19A N2A C23A 124.3(8)
N1B C17B N2B 107.3(11)
N1B C17B C22B 125.3(10)
N2B C17B C22B 127.3(10)
C19B C18B N1B 103.9(11)
C19B C18B H18B 128.0
N1B C18B H18B 128.0
C18B C19B N2B 108.3(10)
C18B C19B H19B 125.8
N2B C19B H19B 125.8
C21B C20B N1B 129(2)
C21B C20B H20C 105.0
N1B C20B H20C 105.0
C21B C20B H20D 105.0
N1B C20B H20D 105.0
H20C C20B H20D 105.9
C20B C21B H21D 109.5
C20B C21B H21E 109.5
H21D C21B H21E 109.5
C20B C21B H21F 109.5
H21D C21B H21F 109.5
H21E C21B H21F 109.5
C17B C22B H22D 109.5
C17B C22B H22E 109.5
H22D C22B H22E 109.5
C17B C22B H22F 109.5
H22D C22B H22F 109.5
H22E C22B H22F 109.5
N2B C23B H23D 109.5
N2B C23B H23E 109.5
H23D C23B H23E 109.5
N2B C23B H23F 109.5
H23D C23B H23F 109.5
H23E C23B H23F 109.5
C17B N1B C18B 111.3(9)
C17B N1B C20B 132.1(13)
C18B N1B C20B 115.7(12)
C17B N2B C19B 109.1(9)
C17B N2B C23B 125.8(16)
C19B N2B C23B 125.1(15)

loop_
_geom_bond_atom_site_label_1
_geom_bond_atom_site_label_2
_geom_bond_distance
C1 O1 1.359(3)
C1 C2 1.542(4)
C1 C3 1.556(4)
C1 C4 1.560(4)
C2 F1 1.330(3)
C2 F3 1.341(3)
C2 F2 1.360(4)
C3 F5 1.327(3)
C3 F6 1.343(4)
C3 F4 1.355(3)
C4 F8 1.327(3)
C4 F9 1.347(4)
C4 F7 1.349(3)
C5 O2 1.355(3)
C5 C8 1.559(4)
C5 C7 1.563(4)
C5 C6 1.563(4)
C6 F10 1.330(3)
C6 F11 1.336(3)
C6 F12 1.343(3)
C7 F13 1.334(3)
C7 F15 1.334(3)
C7 F14 1.336(3)
C8 F17 1.329(3)
C8 F16 1.331(3)
C8 F18 1.345(3)
C9 O3 1.356(3)
C9 C11 1.546(4)
C9 C12 1.549(4)
C9 C10 1.557(4)
C10 F20 1.327(4)
C10 F19 1.336(4)
C10 F21 1.339(3)
C11 F22 1.324(3)
C11 F24 1.334(4)
C11 F23 1.343(3)
C12 F27 1.326(4)
C12 F25 1.338(4)
C12 F26 1.345(3)
C13 O4 1.354(3)
C13 C16 1.557(4)
C13 C15 1.559(4)
C13 C14 1.560(4)
C14 F29 1.327(3)
C14 F28 1.337(3)
C14 F30 1.337(3)
C15 F33 1.330(3)
C15 F32 1.331(3)
C15 F31 1.346(3)
C16 F35 1.337(3)
C16 F34 1.337(3)
C16 F36 1.338(3)
O1 Al1 1.7287(19)
O2 Al1 1.730(2)
O3 Al1 1.735(2)
O4 Al1 1.726(2)
C17A N1A 1.337(7)
C17A N2A 1.340(7)
C17A C22A 1.480(8)
C18A C19A 1.339(8)
C18A N1A 1.385(7)
C18A H18A 0.9500
C19A N2A 1.390(8)
C19A H19A 0.9500
C20A N1A 1.460(13)
C20A C21A 1.640(17)
C20A H20A 0.9900
C20A H20B 0.9900
C21A H21A 0.9800
C21A H21B 0.9800
C21A H21C 0.9800
C22A H22A 0.9800
C22A H22B 0.9800
C22A H22C 0.9800
C23A N2A 1.483(17)
C23A H23A 0.9800
C23A H23B 0.9800
C23A H23C 0.9800
C17B N1B 1.325(13)
C17B N2B 1.331(13)
C17B C22B 1.473(14)
C18B C19B 1.367(14)
C18B N1B 1.396(15)
C18B H18B 0.9500
C19B N2B 1.380(14)
C19B H19B 0.9500
C20B C21B 1.23(4)
C20B N1B 1.49(3)
C20B H20C 0.9900
C20B H20D 0.9900
C21B H21D 0.9800
C21B H21E 0.9800
C21B H21F 0.9800
C22B H22D 0.9800
C22B H22E 0.9800
C22B H22F 0.9800
C23B N2B 1.43(3)
C23B H23D 0.9800
C23B H23E 0.9800
C23B H23F 0.9800

loop_
_geom_torsion_atom_site_label_1
_geom_torsion_atom_site_label_2
_geom_torsion_atom_site_label_3
_geom_torsion_atom_site_label_4
_geom_torsion
O1 C1 C2 F1 44.6(3)
C3 C1 C2 F1 162.9(2)
C4 C1 C2 F1 -78.1(3)
O1 C1 C2 F3 165.5(2)
C3 C1 C2 F3 -76.1(3)
C4 C1 C2 F3 42.8(3)
O1 C1 C2 F2 -73.9(3)
C3 C1 C2 F2 44.5(3)
C4 C1 C2 F2 163.4(2)
O1 C1 C3 F5 43.0(3)
C2 C1 C3 F5 -78.0(3)
C4 C1 C3 F5 162.7(2)
O1 C1 C3 F6 -77.7(3)
C2 C1 C3 F6 161.3(2)
C4 C1 C3 F6 42.0(3)
O1 C1 C3 F4 162.2(2)
C2 C1 C3 F4 41.2(3)
C4 C1 C3 F4 -78.1(3)
O1 C1 C4 F8 39.2(3)
C2 C1 C4 F8 162.3(2)
C3 C1 C4 F8 -78.1(3)
O1 C1 C4 F9 -80.4(3)
C2 C1 C4 F9 42.6(3)
C3 C1 C4 F9 162.3(2)
O1 C1 C4 F7 159.6(2)
C2 C1 C4 F7 -77.4(3)
C3 C1 C4 F7 42.3(3)
O2 C5 C6 F10 45.2(3)
C8 C5 C6 F10 -77.1(3)
C7 C5 C6 F10 163.4(2)
O2 C5 C6 F11 -73.9(3)
C8 C5 C6 F11 163.7(2)
C7 C5 C6 F11 44.2(3)
O2 C5 C6 F12 165.4(2)
C8 C5 C6 F12 43.1(3)
C7 C5 C6 F12 -76.4(3)
O2 C5 C7 F13 42.4(3)
C8 C5 C7 F13 164.2(2)
C6 C5 C7 F13 -76.4(3)
O2 C5 C7 F15 -76.6(3)
C8 C5 C7 F15 45.3(3)
C6 C5 C7 F15 164.7(2)
O2 C5 C7 F14 162.6(2)
C8 C5 C7 F14 -75.5(3)
C6 C5 C7 F14 43.9(3)
O2 C5 C8 F17 -76.5(3)
C7 C5 C8 F17 163.7(2)
C6 C5 C8 F17 44.3(3)
O2 C5 C8 F16 42.8(3)
C7 C5 C8 F16 -76.9(3)
C6 C5 C8 F16 163.6(2)
O2 C5 C8 F18 162.8(2)
C7 C5 C8 F18 43.0(3)
C6 C5 C8 F18 -76.5(3)
O3 C9 C10 F20 -44.6(3)
C11 C9 C10 F20 75.9(3)
C12 C9 C10 F20 -164.3(3)
O3 C9 C10 F19 74.5(3)
C11 C9 C10 F19 -165.0(2)
C12 C9 C10 F19 -45.3(3)
O3 C9 C10 F21 -165.2(3)
C11 C9 C10 F21 -44.7(4)
C12 C9 C10 F21 75.1(3)
O3 C9 C11 F22 -45.7(3)
C12 C9 C11 F22 76.5(3)
C10 C9 C11 F22 -163.8(3)
O3 C9 C11 F24 73.2(3)
C12 C9 C11 F24 -164.6(2)
C10 C9 C11 F24 -44.9(3)
O3 C9 C11 F23 -167.0(2)
C12 C9 C11 F23 -44.8(3)
C10 C9 C11 F23 74.9(3)
O3 C9 C12 F27 -38.6(3)
C11 C9 C12 F27 -161.2(2)
C10 C9 C12 F27 79.2(3)
O3 C9 C12 F25 80.9(3)
C11 C9 C12 F25 -41.7(3)
C10 C9 C12 F25 -161.3(2)
O3 C9 C12 F26 -159.2(2)
C11 C9 C12 F26 78.2(3)
C10 C9 C12 F26 -41.4(3)
O4 C13 C14 F29 -40.3(3)
C16 C13 C14 F29 -162.3(2)
C15 C13 C14 F29 78.5(3)
O4 C13 C14 F28 78.6(3)
C16 C13 C14 F28 -43.4(3)
C15 C13 C14 F28 -162.6(2)
O4 C13 C14 F30 -161.0(2)
C16 C13 C14 F30 77.0(3)
C15 C13 C14 F30 -42.1(3)
O4 C13 C15 F33 -46.4(3)
C16 C13 C15 F33 75.9(3)
C14 C13 C15 F33 -165.0(2)
O4 C13 C15 F32 73.0(3)
C16 C13 C15 F32 -164.7(2)
C14 C13 C15 F32 -45.6(3)
O4 C13 C15 F31 -166.7(2)
C16 C13 C15 F31 -44.5(3)
C14 C13 C15 F31 74.6(3)
O4 C13 C16 F35 -42.3(3)
C15 C13 C16 F35 -163.0(2)
C14 C13 C16 F35 77.9(3)
O4 C13 C16 F34 76.5(3)
C15 C13 C16 F34 -44.3(3)
C14 C13 C16 F34 -163.3(2)
O4 C13 C16 F36 -162.7(2)
C15 C13 C16 F36 76.6(3)
C14 C13 C16 F36 -42.5(3)
C2 C1 O1 Al1 -60.2(4)
C3 C1 O1 Al1 179.8(2)
C4 C1 O1 Al1 61.5(4)
C8 C5 O2 Al1 21.6(4)
C7 C5 O2 Al1 142.0(3)
C6 C5 O2 Al1 -99.2(3)
C11 C9 O3 Al1 51.9(4)
C12 C9 O3 Al1 -69.7(4)
C10 C9 O3 Al1 171.2(2)
C16 C13 O4 Al1 -13.6(4)
C15 C13 O4 Al1 107.2(3)
C14 C13 O4 Al1 -134.0(3)
C13 O4 Al1 O1 79.4(3)
C13 O4 Al1 O2 -39.8(4)
C13 O4 Al1 O3 -161.8(3)
C1 O1 Al1 O4 76.0(3)
C1 O1 Al1 O2 -164.2(3)
C1 O1 Al1 O3 -43.7(3)
C5 O2 Al1 O4 159.6(3)
C5 O2 Al1 O1 36.7(3)
C5 O2 Al1 O3 -80.5(3)
C9 O3 Al1 O4 39.8(3)
C9 O3 Al1 O1 162.6(3)
C9 O3 Al1 O2 -79.9(3)
N1A C18A C19A N2A 0.5(7)
N2A C17A N1A C18A 0.4(5)
C22A C17A N1A C18A -179.5(5)
N2A C17A N1A C20A -171.7(5)
C22A C17A N1A C20A 8.3(8)
C19A C18A N1A C17A -0.6(6)
C19A C18A N1A C20A 172.2(6)
C21A C20A N1A C17A -93.4(10)
C21A C20A N1A C18A 95.4(8)
N1A C17A N2A C19A -0.2(5)
C22A C17A N2A C19A 179.8(5)
N1A C17A N2A C23A 178.4(10)
C22A C17A N2A C23A -1.6(12)
C18A C19A N2A C17A -0.2(6)
C18A C19A N2A C23A -178.8(10)
N1B C18B C19B N2B -2.1(14)
N2B C17B N1B C18B -1.5(11)
C22B C17B N1B C18B -179.3(10)
N2B C17B N1B C20B -170.2(10)
C22B C17B N1B C20B 11.9(17)
C19B C18B N1B C17B 2.2(13)
C19B C18B N1B C20B 173.0(11)
C21B C20B N1B C17B 72(3)
C21B C20B N1B C18B -96(3)
N1B C17B N2B C19B 0.1(10)
C22B C17B N2B C19B 177.9(10)
N1B C17B N2B C23B 180(2)
C22B C17B N2B C23B -2(2)
C18B C19B N2B C17B 1.4(13)
C18B C19B N2B C23B -178(2)
